data_7127183
loop_
_publ_author_name
'Ielo, Laura'
'Pillari, Veronica'
'Gajic, Natalie'
'Holzer, Wolfgang'
'Pace, Vittorio'

_publ_section_title
;
 Straightforward chemoselective access to unsymmetrical dithioacetals
 through a thiosulfonate homologation-nucleophilic substitution sequence.
;
_journal_issue 82
_journal_name_full 'Chemical communications (Cambridge, England)'
_journal_page_first 12395
_journal_page_last 12398
_journal_paper_doi 10.1039/d0cc04896h
_journal_volume 56
_journal_year 2020
_chemical_absolute_configuration ad
_chemical_formula_moiety 'C14 H11 N O S2'
_chemical_formula_sum 'C14 H11 N O S2'
_chemical_formula_weight 273.36
_chemical_name_systematic 2-{[(Phenylsulfanyl)methyl]sulfanyl}-1,3-benzoxazole
_space_group_crystal_system monoclinic
_space_group_IT_number 4
_space_group_name_Hall 'P 2yb'
_space_group_name_H-M_alt 'P 1 21 1'
_atom_sites_solution_hydrogens geom
_atom_sites_solution_primary direct
_audit_creation_date 2020-07-13
_audit_creation_method
;
Olex2 1.2
(compiled 2018.05.29 svn.r3508 for OlexSys, GUI svn.r5506)
;
_audit_update_record
;
2020-07-15 deposited with the CCDC.	2020-09-03 downloaded from the CCDC.
;
_cell_angle_alpha 90
_cell_angle_beta 96.436(5)
_cell_angle_gamma 90
_cell_formula_units_Z 2
_cell_length_a 9.5155(11)
_cell_length_b 4.8412(4)
_cell_length_c 13.9736(18)
_cell_measurement_reflns_used 6653
_cell_measurement_temperature 100.0
_cell_measurement_theta_max 30.005
_cell_measurement_theta_min 2.466
_cell_volume 639.66(12)
_computing_cell_refinement 'SAINT V8.38A (2016)'
_computing_data_collection APEX3
_computing_data_reduction 'SAINT V8.38A (2016)'
_computing_molecular_graphics 'Olex2 (Dolomanov et al., 2009)'
_computing_publication_material 'Olex2 (Dolomanov et al., 2009)'
_computing_structure_refinement 'ShelXL (Sheldrick, 2015)'
_computing_structure_solution 'ShelXS (Sheldrick, 2008)'
_diffrn_ambient_temperature 100.0
_diffrn_measured_fraction_theta_full 0.997
_diffrn_measured_fraction_theta_max 0.998
_diffrn_measurement_device_type 'Bruker D8 Venture'
_diffrn_measurement_method '\f and \w scans'
_diffrn_radiation_probe x-ray
_diffrn_radiation_type MoK\a
_diffrn_radiation_wavelength 0.71073
_diffrn_reflns_av_R_equivalents 0.0447
_diffrn_reflns_av_unetI/netI 0.0379
_diffrn_reflns_Laue_measured_fraction_full 0.997
_diffrn_reflns_Laue_measured_fraction_max 0.998
_diffrn_reflns_limit_h_max 13
_diffrn_reflns_limit_h_min -13
_diffrn_reflns_limit_k_max 6
_diffrn_reflns_limit_k_min -6
_diffrn_reflns_limit_l_max 19
_diffrn_reflns_limit_l_min -19
_diffrn_reflns_number 15673
_diffrn_reflns_point_group_measured_fraction_full 0.998
_diffrn_reflns_point_group_measured_fraction_max 0.987
_diffrn_reflns_theta_full 25.242
_diffrn_reflns_theta_max 30.084
_diffrn_reflns_theta_min 2.466
_diffrn_source 'Sealed xray tube'
_diffrn_source_type 'Incoatec IuS'
_diffrn_standards_number 0
_exptl_absorpt_coefficient_mu 0.401
_exptl_absorpt_correction_T_max 0.7460
_exptl_absorpt_correction_T_min 0.7062
_exptl_absorpt_correction_type multi-scan
_exptl_absorpt_process_details
;
SADABS-2016/2 (Bruker,2016/2) was used for absorption correction. 
wR2(int) was 0.0491 before and 0.0412 after correction. 
The Ratio of minimum to maximum transmission is 0.9008. 
The \l/2 correction factor is Not present.
;
_exptl_crystal_colour 'clear colourless'
_exptl_crystal_colour_lustre clear
_exptl_crystal_colour_primary colourless
_exptl_crystal_density_diffrn 1.419
_exptl_crystal_description block
_exptl_crystal_F_000 284
_exptl_crystal_size_max 0.045
_exptl_crystal_size_mid 0.04
_exptl_crystal_size_min 0.03
_refine_diff_density_max 0.304
_refine_diff_density_min -0.280
_refine_diff_density_rms 0.056
_refine_ls_abs_structure_details
;
 Flack x determined using 1347 quotients [(I+)-(I-)]/[(I+)+(I-)]
 (Parsons and Flack (2004), Acta Cryst. A60, s61).
;
_refine_ls_abs_structure_Flack -0.05(3)
_refine_ls_extinction_method none
_refine_ls_goodness_of_fit_ref 1.148
_refine_ls_hydrogen_treatment constr
_refine_ls_matrix_type full
_refine_ls_number_parameters 163
_refine_ls_number_reflns 3715
_refine_ls_number_restraints 1
_refine_ls_restrained_S_all 1.148
_refine_ls_R_factor_all 0.0423
_refine_ls_R_factor_gt 0.0303
_refine_ls_shift/su_max 0.000
_refine_ls_shift/su_mean 0.000
_refine_ls_structure_factor_coef Fsqd
_refine_ls_weighting_details
;
 w=1/[\s^2^(Fo^2^)+(0.0109P)^2^+0.3131P]
 where P=(Fo^2^+2Fc^2^)/3
;
_refine_ls_weighting_scheme calc
_refine_ls_wR_factor_gt 0.0555
_refine_ls_wR_factor_ref 0.0680
_reflns_Friedel_coverage 0.782
_reflns_Friedel_fraction_full 0.999
_reflns_Friedel_fraction_max 0.974
_reflns_number_gt 3340
_reflns_number_total 3715
_reflns_threshold_expression 'I > 2\s(I)'
_cod_data_source_file d0cc04896h2.cif
_cod_data_source_block mo_vipa_dk_15_3_p21
_cod_depositor_comments 'Adding full bibliography for 7127182--7127184.cif.'
_cod_original_sg_symbol_H-M 'P 21'
_cod_database_code 7127183
_shelxl_version_number 2013-2
_shelx_space_group_comment
;
The symmetry employed for this shelxl refinement is uniquely defined
by the following loop, which should always be used as a source of
symmetry information in preference to the above space-group names.
They are only intended as comments.
;
_shelx_estimated_absorpt_t_max 0.988
_shelx_estimated_absorpt_t_min 0.982

loop_
_space_group_symop_operation_xyz
'x, y, z'
'-x, y+1/2, -z'

loop_
_atom_site_label
_atom_site_type_symbol
_atom_site_fract_x
_atom_site_fract_y
_atom_site_fract_z
_atom_site_U_iso_or_equiv
_atom_site_adp_type
_atom_site_occupancy
_atom_site_site_symmetry_order
_atom_site_calc_flag
_atom_site_refinement_flags_posn
_atom_site_refinement_flags_adp
_atom_site_refinement_flags_occupancy
_atom_site_disorder_assembly
_atom_site_disorder_group
S1 S 0.33403(6) 0.21280(13) 0.27107(5) 0.01964(14) Uani 1 1 d . . . . .
S2 S 0.59719(6) 0.53177(13) 0.28068(4) 0.01857(14) Uani 1 1 d . . . . .
O1 O 0.80089(17) 0.8512(4) 0.23285(12) 0.0177(4) Uani 1 1 d . . . . .
N1 N 0.5966(2) 0.9072(5) 0.13452(14) 0.0163(4) Uani 1 1 d . . . . .
C1 C 0.4288(2) 0.4663(5) 0.20910(17) 0.0184(5) Uani 1 1 d . . . . .
H1A H 0.3732 0.6392 0.2008 0.022 Uiso 1 1 calc R . . . .
H1B H 0.4449 0.3968 0.1446 0.022 Uiso 1 1 calc R . . . .
C2 C 0.2686(3) 0.4227(5) 0.36102(18) 0.0177(5) Uani 1 1 d . . . . .
C3 C 0.1579(3) 0.6065(5) 0.33687(19) 0.0201(5) Uani 1 1 d . . . . .
H3 H 0.1174 0.6226 0.2718 0.024 Uiso 1 1 calc R . . . .
C4 C 0.1065(3) 0.7665(6) 0.4077(2) 0.0234(6) Uani 1 1 d . . . . .
H4 H 0.0313 0.8929 0.3911 0.028 Uiso 1 1 calc R . . . .
C5 C 0.1651(3) 0.7416(6) 0.50315(19) 0.0250(6) Uani 1 1 d . . . . .
H5 H 0.1305 0.8514 0.5518 0.030 Uiso 1 1 calc R . . . .
C6 C 0.2742(3) 0.5559(6) 0.52694(19) 0.0269(6) Uani 1 1 d . . . . .
H6 H 0.3137 0.5379 0.5921 0.032 Uiso 1 1 calc R . . . .
C7 C 0.3262(3) 0.3963(6) 0.45657(19) 0.0215(5) Uani 1 1 d . . . . .
H7 H 0.4009 0.2691 0.4735 0.026 Uiso 1 1 calc R . . . .
C8 C 0.6620(3) 0.7814(5) 0.20800(17) 0.0163(5) Uani 1 1 d . . . . .
C9 C 0.7001(2) 1.0831(5) 0.10398(17) 0.0166(5) Uani 1 1 d . . . . .
C10 C 0.6930(3) 1.2745(5) 0.02961(18) 0.0192(5) Uani 1 1 d . . . . .
H10 H 0.6087 1.3019 -0.0125 0.023 Uiso 1 1 calc R . . . .
C11 C 0.8156(3) 1.4246(6) 0.01975(18) 0.0206(5) Uani 1 1 d . . . . .
H11 H 0.8145 1.5578 -0.0302 0.025 Uiso 1 1 calc R . . . .
C12 C 0.9401(3) 1.3846(6) 0.08142(19) 0.0213(5) Uani 1 1 d . . . . .
H12 H 1.0214 1.4908 0.0722 0.026 Uiso 1 1 calc R . . . .
C13 C 0.9476(2) 1.1927(6) 0.15595(18) 0.0202(5) Uani 1 1 d . . . . .
H13 H 1.0318 1.1627 0.1980 0.024 Uiso 1 1 calc R . . . .
C14 C 0.8251(2) 1.0496(6) 0.16460(16) 0.0168(5) Uani 1 1 d . . . . .

loop_
_atom_site_aniso_label
_atom_site_aniso_U_11
_atom_site_aniso_U_22
_atom_site_aniso_U_33
_atom_site_aniso_U_23
_atom_site_aniso_U_13
_atom_site_aniso_U_12
S1 0.0203(3) 0.0140(3) 0.0255(3) -0.0029(3) 0.0060(2) -0.0021(3)
S2 0.0183(3) 0.0185(3) 0.0187(3) 0.0016(3) 0.0009(2) -0.0018(3)
O1 0.0153(8) 0.0187(10) 0.0186(8) 0.0006(7) -0.0011(7) -0.0017(7)
N1 0.0161(9) 0.0155(10) 0.0170(9) -0.0023(8) 0.0011(7) 0.0000(8)
C1 0.0157(11) 0.0204(14) 0.0191(11) -0.0002(10) 0.0019(9) -0.0009(9)
C2 0.0177(11) 0.0142(12) 0.0221(12) -0.0016(10) 0.0058(9) -0.0044(9)
C3 0.0171(11) 0.0187(13) 0.0241(12) -0.0017(10) 0.0005(10) -0.0011(9)
C4 0.0196(12) 0.0170(15) 0.0343(15) -0.0031(11) 0.0057(11) -0.0006(10)
C5 0.0314(13) 0.0189(14) 0.0266(13) -0.0038(12) 0.0120(11) -0.0040(12)
C6 0.0366(15) 0.0225(15) 0.0218(12) 0.0016(12) 0.0044(11) -0.0032(13)
C7 0.0226(12) 0.0173(13) 0.0244(13) 0.0017(11) 0.0019(10) -0.0013(10)
C8 0.0157(11) 0.0156(13) 0.0180(11) -0.0030(9) 0.0034(9) -0.0011(9)
C9 0.0154(11) 0.0175(13) 0.0172(11) -0.0048(9) 0.0030(8) 0.0009(9)
C10 0.0202(12) 0.0201(14) 0.0169(11) 0.0003(10) 0.0013(9) 0.0059(10)
C11 0.0260(13) 0.0175(13) 0.0193(12) -0.0011(10) 0.0061(10) 0.0023(10)
C12 0.0209(12) 0.0185(13) 0.0257(13) -0.0017(11) 0.0079(10) -0.0028(10)
C13 0.0146(10) 0.0222(13) 0.0233(12) -0.0032(12) 0.0007(9) -0.0004(11)
C14 0.0186(11) 0.0152(12) 0.0166(10) -0.0011(10) 0.0019(8) 0.0007(10)

loop_
_atom_type_symbol
_atom_type_description
_atom_type_scat_dispersion_real
_atom_type_scat_dispersion_imag
_atom_type_scat_source
C C 0.0033 0.0016 'International Tables Vol C Tables 4.2.6.8 and 6.1.1.4'
H H 0.0000 0.0000 'International Tables Vol C Tables 4.2.6.8 and 6.1.1.4'
N N 0.0061 0.0033 'International Tables Vol C Tables 4.2.6.8 and 6.1.1.4'
O O 0.0106 0.0060 'International Tables Vol C Tables 4.2.6.8 and 6.1.1.4'
S S 0.1246 0.1234 'International Tables Vol C Tables 4.2.6.8 and 6.1.1.4'

loop_
_geom_angle_atom_site_label_1
_geom_angle_atom_site_label_2
_geom_angle_atom_site_label_3
_geom_angle
_geom_angle_site_symmetry_1
_geom_angle_site_symmetry_3
_geom_angle_publ_flag
C2 S1 C1 100.59(12) . . ?
C8 S2 C1 98.53(11) . . ?
C8 O1 C14 103.06(18) . . ?
C8 N1 C9 103.6(2) . . ?
S1 C1 S2 108.18(13) . . ?
C3 C2 S1 120.6(2) . . ?
C7 C2 S1 119.6(2) . . ?
C7 C2 C3 119.8(2) . . ?
C4 C3 C2 120.1(2) . . ?
C3 C4 C5 119.9(3) . . ?
C6 C5 C4 119.7(3) . . ?
C5 C6 C7 120.6(3) . . ?
C6 C7 C2 119.8(3) . . ?
O1 C8 S2 114.79(17) . . ?
N1 C8 S2 128.50(19) . . ?
N1 C8 O1 116.7(2) . . ?
C10 C9 N1 130.9(2) . . ?
C10 C9 C14 120.0(2) . . ?
C14 C9 N1 109.0(2) . . ?
C9 C10 C11 116.8(2) . . ?
C10 C11 C12 121.8(2) . . ?
C13 C12 C11 121.5(2) . . ?
C14 C13 C12 115.5(2) . . ?
C9 C14 O1 107.6(2) . . ?
C13 C14 O1 128.1(2) . . ?
C13 C14 C9 124.4(2) . . ?

loop_
_geom_bond_atom_site_label_1
_geom_bond_atom_site_label_2
_geom_bond_distance
_geom_bond_site_symmetry_2
_geom_bond_publ_flag
S1 C1 1.801(3) . ?
S1 C2 1.782(3) . ?
S2 C1 1.819(2) . ?
S2 C8 1.735(3) . ?
O1 C8 1.371(3) . ?
O1 C14 1.391(3) . ?
N1 C8 1.292(3) . ?
N1 C9 1.404(3) . ?
C2 C3 1.391(4) . ?
C2 C7 1.391(3) . ?
C3 C4 1.389(4) . ?
C4 C5 1.392(4) . ?
C5 C6 1.385(4) . ?
C6 C7 1.385(4) . ?
C9 C10 1.388(3) . ?
C9 C14 1.390(3) . ?
C10 C11 1.394(4) . ?
C11 C12 1.398(4) . ?
C12 C13 1.391(4) . ?
C13 C14 1.373(3) . ?

loop_
_geom_torsion_atom_site_label_1
_geom_torsion_atom_site_label_2
_geom_torsion_atom_site_label_3
_geom_torsion_atom_site_label_4
_geom_torsion
_geom_torsion_site_symmetry_1
_geom_torsion_site_symmetry_2
_geom_torsion_site_symmetry_3
_geom_torsion_site_symmetry_4
_geom_torsion_publ_flag
S1 C2 C3 C4 179.1(2) . . . . ?
S1 C2 C7 C6 -179.0(2) . . . . ?
N1 C9 C10 C11 178.1(2) . . . . ?
N1 C9 C14 O1 0.5(3) . . . . ?
N1 C9 C14 C13 -179.3(2) . . . . ?
C1 S1 C2 C3 73.6(2) . . . . ?
C1 S1 C2 C7 -108.3(2) . . . . ?
C1 S2 C8 O1 -170.29(17) . . . . ?
C1 S2 C8 N1 9.6(3) . . . . ?
C2 S1 C1 S2 78.34(14) . . . . ?
C2 C3 C4 C5 -0.4(4) . . . . ?
C3 C2 C7 C6 -0.9(4) . . . . ?
C3 C4 C5 C6 -0.3(4) . . . . ?
C4 C5 C6 C7 0.5(4) . . . . ?
C5 C6 C7 C2 0.1(4) . . . . ?
C7 C2 C3 C4 1.0(4) . . . . ?
C8 S2 C1 S1 -178.58(13) . . . . ?
C8 O1 C14 C9 -0.3(2) . . . . ?
C8 O1 C14 C13 179.4(3) . . . . ?
C8 N1 C9 C10 -178.4(3) . . . . ?
C8 N1 C9 C14 -0.5(3) . . . . ?
C9 N1 C8 S2 -179.60(19) . . . . ?
C9 N1 C8 O1 0.3(3) . . . . ?
C9 C10 C11 C12 0.2(4) . . . . ?
C10 C9 C14 O1 178.7(2) . . . . ?
C10 C9 C14 C13 -1.0(4) . . . . ?
C10 C11 C12 C13 -0.1(4) . . . . ?
C11 C12 C13 C14 -0.5(4) . . . . ?
C12 C13 C14 O1 -178.6(2) . . . . ?
C12 C13 C14 C9 1.1(4) . . . . ?
C14 O1 C8 S2 179.89(16) . . . . ?
C14 O1 C8 N1 0.0(3) . . . . ?
C14 C9 C10 C11 0.4(4) . . . . ?
